data_2220310
loop_
_publ_author_name
'Li, Ming'
'Ha, Wuzu'
'Chang, Liang'
'Yuan, Liangjie'

_publ_section_title
;<i>catena</i>-Poly[[[aqua(1,10-phenanthroline-\k^2^<i>N</i>,<i>N</i>')cadmium(II)]-\m-pyridine-2,3-dicarboxylato-\k^4^<i>N</i>,<i>O</i>^2^:<i>O</i>^3^,<i>O</i>^3'^]
 dihydrate]
;
_journal_coeditor_code PV2111
_journal_issue 12
_journal_name_full 'Acta Crystallographica Section E'
_journal_page_first m1554
_journal_page_last m1555
_journal_paper_doi 10.1107/S1600536808037203
_journal_volume 64
_journal_year 2008
_chemical_formula_iupac '[Cd (C7 H3 N O4) (C12 H8 N2) (H2 O)], 2H2 O'
_chemical_formula_moiety 'C19 H13 Cd N3 O5, 2(H2 O)'
_chemical_formula_sum 'C19 H17 Cd N3 O7'
_chemical_formula_weight 511.76
_chemical_name_systematic
;
<i>catena</i>-Poly[[[aqua(1,10-phenanthroline-
\k^2^<i>N</i>,<i>N</i>')cadmium(II)]-\m-pyridine-2,3-dicarboxylato-
\k^4^N,<i>O</i>^2^:<i>O</i>^3^,<i>O</i>^3'^] dihydrate]
;
_space_group_IT_number 2
_symmetry_cell_setting triclinic
_symmetry_space_group_name_Hall '-P 1'
_symmetry_space_group_name_H-M 'P -1'
_atom_sites_solution_hydrogens geom
_atom_sites_solution_primary direct
_atom_sites_solution_secondary difmap
_audit_creation_method SHELXL-97
_cell_angle_alpha 70.9340(10)
_cell_angle_beta 77.9400(10)
_cell_angle_gamma 68.6980(10)
_cell_formula_units_Z 2
_cell_length_a 7.8154(5)
_cell_length_b 10.5854(7)
_cell_length_c 13.0681(8)
_cell_measurement_reflns_used 4951
_cell_measurement_temperature 293(2)
_cell_measurement_theta_max 29.59
_cell_measurement_theta_min 2.32
_cell_volume 946.98(10)
_computing_cell_refinement 'SMART (Bruker, 2001)'
_computing_data_collection 'SMART (Bruker, 2001)'
_computing_data_reduction 'SAINT (Bruker, 2001)'
_computing_molecular_graphics 'ORTEP-3 for Windows (Farrugia, 1997) and DIAMOND (Brandenburg, 1999)'
_computing_publication_material 'SHELXTL (Sheldrick, 2008)'
_computing_structure_refinement 'SHELXL97 (Sheldrick, 2008)'
_computing_structure_solution 'SHELXS97 (Sheldrick, 2008)'
_diffrn_ambient_temperature 293(2)
_diffrn_measured_fraction_theta_full 0.967
_diffrn_measured_fraction_theta_max 0.967
_diffrn_measurement_device_type 'Bruker SMART CCD area-detector'
_diffrn_measurement_method '\f and \w'
_diffrn_radiation_monochromator graphite
_diffrn_radiation_source 'fine-focus sealed tube'
_diffrn_radiation_type MoK\a
_diffrn_radiation_wavelength 0.71073
_diffrn_reflns_av_R_equivalents 0.0120
_diffrn_reflns_av_sigmaI/netI 0.0222
_diffrn_reflns_limit_h_max 10
_diffrn_reflns_limit_h_min -10
_diffrn_reflns_limit_k_max 13
_diffrn_reflns_limit_k_min -13
_diffrn_reflns_limit_l_max 14
_diffrn_reflns_limit_l_min -16
_diffrn_reflns_number 6124
_diffrn_reflns_theta_full 27.50
_diffrn_reflns_theta_max 27.50
_diffrn_reflns_theta_min 2.92
_diffrn_standards_interval_count 0
_exptl_absorpt_coefficient_mu 1.203
_exptl_absorpt_correction_T_max 0.8402
_exptl_absorpt_correction_T_min 0.6447
_exptl_absorpt_correction_type multi-scan
_exptl_absorpt_process_details '(SADABS; Sheldrick, 1996)'
_exptl_crystal_colour colorless
_exptl_crystal_density_diffrn 1.795
_exptl_crystal_density_method 'not measured'
_exptl_crystal_description rod-like
_exptl_crystal_F_000 512
_exptl_crystal_size_max 0.40
_exptl_crystal_size_mid 0.16
_exptl_crystal_size_min 0.15
_refine_diff_density_max 0.284
_refine_diff_density_min -0.265
_refine_ls_extinction_coef 0.0051(5)
_refine_ls_extinction_expression Fc^*^=kFc[1+0.001xFc^2^\l^3^/sin(2\q)]^-1/4^
_refine_ls_extinction_method 'SHELXL97 (Sheldrick, 2008)'
_refine_ls_goodness_of_fit_ref 1.075
_refine_ls_hydrogen_treatment constr
_refine_ls_matrix_type full
_refine_ls_number_parameters 272
_refine_ls_number_reflns 4194
_refine_ls_number_restraints 8
_refine_ls_restrained_S_all 1.074
_refine_ls_R_factor_all 0.0205
_refine_ls_R_factor_gt 0.0192
_refine_ls_shift/su_max 0.001
_refine_ls_shift/su_mean 0.000
_refine_ls_structure_factor_coef Fsqd
_refine_ls_weighting_details 'calc w=1/[\s^2^(Fo^2^)+(0.0181P)^2^+0.4298P] where P=(Fo^2^+2Fc^2^)/3'
_refine_ls_weighting_scheme calc
_refine_ls_wR_factor_gt 0.0474
_refine_ls_wR_factor_ref 0.0480
_reflns_number_gt 3979
_reflns_number_total 4194
_reflns_threshold_expression I>2\s(I)
_cod_data_source_file pv2111.cif
_cod_data_source_block I
_cod_depositor_comments
;
The following automatic conversions were performed:
'_symmetry_cell_setting' value 'Triclinic' changed to 'triclinic'
according to '/home/saulius/struct/CIF-dictionaries/cif_core.dic'
dictionary named 'cif_core.dic' version 2.4.1 from 2010-06-29.

Automatic conversion script
Id: cif_fix_enum 1527 2010-12-29 10:47:43Z saulius 

The following automatic conversions were performed:

'_symmetry_cell_setting' value 'Triclinic' changed to 'triclinic'
according to /home/saulius/struct/CIF-dictionaries/cif_core.dic
dictionary named 'cif_core.dic' version 2.4.1 from 2010-06-29.

Automatic conversion script
Id: cif_fix_values 1715 2011-07-08 13:25:40Z adriana 
;
_cod_database_code 2220310
_cod_database_fobs_code 2220310

loop_
_symmetry_equiv_pos_as_xyz
'x, y, z'
'-x, -y, -z'

loop_
_atom_site_type_symbol
_atom_site_label
_atom_site_fract_x
_atom_site_fract_y
_atom_site_fract_z
_atom_site_U_iso_or_equiv
_atom_site_adp_type
_atom_site_calc_flag
_atom_site_refinement_flags
_atom_site_occupancy
Cd Cd1 0.351199(16) 0.150242(13) 0.791379(10) 0.02558(5) Uani d . 1
O O1 0.03910(18) 0.25289(13) 0.83701(12) 0.0341(3) Uani d . 1
O O1W 0.3973(2) 0.23034(15) 0.92673(11) 0.0386(3) Uani d D 1
H H1W1 0.3765 0.1750 0.9897 0.046 Uiso d RD 1
H H2W1 0.5091 0.2167 0.9178 0.046 Uiso d RD 1
O O2 -0.23661(17) 0.22382(14) 0.87797(12) 0.0347(3) Uani d . 1
O O3 -0.39081(19) -0.04132(16) 0.87081(13) 0.0444(4) Uani d . 1
O O4 -0.3121(2) 0.10668(15) 0.72263(12) 0.0431(3) Uani d . 1
N N1 0.2029(2) -0.02383(15) 0.85619(12) 0.0271(3) Uani d . 1
N N2 0.2943(2) 0.15794(18) 0.61441(14) 0.0370(4) Uani d . 1
N N3 0.3212(2) 0.37684(16) 0.67259(13) 0.0325(3) Uani d . 1
C C1 0.0212(2) 0.03040(17) 0.84658(13) 0.0228(3) Uani d . 1
C C2 -0.0784(2) -0.04976(17) 0.83637(13) 0.0242(3) Uani d . 1
C C3 0.0120(3) -0.19266(19) 0.84791(15) 0.0311(4) Uani d . 1
H H3 -0.0519 -0.2500 0.8448 0.037 Uiso calc R 1
C C4 0.1965(3) -0.24943(19) 0.86391(16) 0.0336(4) Uani d . 1
H H4 0.2575 -0.3455 0.8740 0.040 Uiso calc R 1
C C5 0.2886(3) -0.16083(19) 0.86460(16) 0.0319(4) Uani d . 1
H H5 0.4147 -0.1976 0.8711 0.038 Uiso calc R 1
C C6 -0.0676(2) 0.18204(17) 0.85371(13) 0.0240(3) Uani d . 1
C C7 -0.2739(2) 0.01160(19) 0.80796(15) 0.0286(4) Uani d . 1
C C8 0.2799(4) 0.0538(3) 0.5853(2) 0.0539(6) Uani d . 1
H H8 0.2953 -0.0333 0.6367 0.065 Uiso calc R 1
C C9 0.2429(4) 0.0683(4) 0.4814(2) 0.0711(8) Uani d . 1
H H9 0.2360 -0.0079 0.4638 0.085 Uiso calc R 1
C C10 0.2171(4) 0.1952(4) 0.4069(2) 0.0715(9) Uani d . 1
H H10 0.1922 0.2067 0.3373 0.086 Uiso calc R 1
C C11 0.2277(3) 0.3097(3) 0.43373(18) 0.0540(6) Uani d . 1
C C12 0.2682(3) 0.2858(2) 0.54009(15) 0.0371(4) Uani d . 1
C C13 0.2814(3) 0.4003(2) 0.57072(15) 0.0353(4) Uani d . 1
C C14 0.2530(3) 0.5338(2) 0.49409(18) 0.0483(6) Uani d . 1
C C15 0.2690(4) 0.6423(2) 0.5264(2) 0.0581(7) Uani d . 1
H H15 0.2527 0.7313 0.4776 0.070 Uiso calc R 1
C C16 0.3084(4) 0.6176(2) 0.6286(2) 0.0572(7) Uani d . 1
H H16 0.3187 0.6892 0.6509 0.069 Uiso calc R 1
C C17 0.3331(3) 0.4828(2) 0.70002(19) 0.0446(5) Uani d . 1
H H17 0.3592 0.4667 0.7703 0.054 Uiso calc R 1
C C18 0.1968(4) 0.4480(4) 0.3597(2) 0.0708(9) Uani d . 1
H H18 0.1669 0.4643 0.2903 0.085 Uiso calc R 1
C C19 0.2102(4) 0.5535(4) 0.3882(2) 0.0674(8) Uani d . 1
H H19 0.1912 0.6418 0.3380 0.081 Uiso calc R 1
O O2W 0.3981(2) 0.49790(17) 0.09955(14) 0.0559(4) Uani d D 1
H H2W2 0.3059 0.4845 0.0842 0.067 Uiso d PRD 0.50
H H1W2 0.3589 0.5781 0.1080 0.067 Uiso d RD 1
H H3W2 0.4562 0.5171 0.0376 0.067 Uiso d PRD 0.50
O O3W 0.0437(3) 0.49496(17) 0.09995(15) 0.0593(5) Uani d D 1
H H1W3 -0.0028 0.5736 0.1119 0.071 Uiso d RD 1
H H2W3 -0.0031 0.4996 0.0465 0.071 Uiso d PRD 0.50
H H3W3 0.1599 0.4814 0.0833 0.071 Uiso d PRD 0.50

loop_
_atom_site_aniso_label
_atom_site_aniso_U_11
_atom_site_aniso_U_22
_atom_site_aniso_U_33
_atom_site_aniso_U_12
_atom_site_aniso_U_13
_atom_site_aniso_U_23
Cd1 0.02151(8) 0.02702(8) 0.02817(8) -0.00974(5) -0.00549(5) -0.00348(5)
O1 0.0248(7) 0.0268(6) 0.0536(8) -0.0105(5) -0.0005(6) -0.0146(6)
O1W 0.0330(7) 0.0508(8) 0.0362(7) -0.0193(6) -0.0036(6) -0.0105(6)
O2 0.0216(7) 0.0326(7) 0.0505(8) -0.0084(5) 0.0026(6) -0.0164(6)
O3 0.0263(7) 0.0505(9) 0.0554(9) -0.0196(7) -0.0050(6) -0.0044(7)
O4 0.0384(8) 0.0416(8) 0.0443(8) -0.0102(7) -0.0183(6) 0.0002(6)
N1 0.0205(7) 0.0260(7) 0.0348(8) -0.0076(6) -0.0066(6) -0.0058(6)
N2 0.0356(9) 0.0441(9) 0.0339(9) -0.0136(7) -0.0041(7) -0.0127(7)
N3 0.0307(8) 0.0316(8) 0.0301(8) -0.0100(7) 0.0001(6) -0.0041(6)
C1 0.0217(8) 0.0235(8) 0.0225(8) -0.0084(6) -0.0024(6) -0.0037(6)
C2 0.0229(8) 0.0242(8) 0.0252(8) -0.0087(7) -0.0041(6) -0.0040(6)
C3 0.0324(10) 0.0255(8) 0.0387(10) -0.0129(7) -0.0085(8) -0.0057(7)
C4 0.0336(10) 0.0225(8) 0.0405(10) -0.0038(7) -0.0093(8) -0.0058(7)
C5 0.0233(9) 0.0284(9) 0.0404(10) -0.0038(7) -0.0097(7) -0.0057(8)
C6 0.0240(8) 0.0245(8) 0.0243(8) -0.0090(7) -0.0039(6) -0.0053(6)
C7 0.0241(9) 0.0285(9) 0.0380(10) -0.0088(7) -0.0069(7) -0.0126(7)
C8 0.0603(16) 0.0619(15) 0.0513(14) -0.0235(13) -0.0057(11) -0.0264(12)
C9 0.078(2) 0.097(2) 0.0637(18) -0.0357(18) -0.0071(15) -0.0462(18)
C10 0.0657(18) 0.123(3) 0.0417(14) -0.0371(18) -0.0068(13) -0.0351(17)
C11 0.0397(13) 0.0903(19) 0.0300(11) -0.0203(12) -0.0050(9) -0.0136(12)
C12 0.0250(9) 0.0547(12) 0.0268(9) -0.0103(9) -0.0025(7) -0.0077(8)
C13 0.0230(9) 0.0405(10) 0.0294(9) -0.0057(8) 0.0011(7) -0.0003(8)
C14 0.0336(11) 0.0488(13) 0.0380(11) -0.0065(10) 0.0012(9) 0.0092(9)
C15 0.0528(15) 0.0359(12) 0.0580(15) -0.0093(11) 0.0093(12) 0.0082(10)
C16 0.0682(17) 0.0346(11) 0.0593(15) -0.0195(11) 0.0141(13) -0.0098(11)
C17 0.0519(14) 0.0382(11) 0.0418(12) -0.0191(10) 0.0054(10) -0.0093(9)
C18 0.0593(17) 0.111(3) 0.0266(11) -0.0262(17) -0.0137(11) 0.0059(14)
C19 0.0535(16) 0.080(2) 0.0391(13) -0.0158(14) -0.0086(11) 0.0176(13)
O2W 0.0545(10) 0.0439(9) 0.0604(11) -0.0030(8) -0.0024(8) -0.0191(8)
O3W 0.0714(12) 0.0408(9) 0.0740(12) -0.0219(8) -0.0031(10) -0.0247(8)

loop_
_atom_type_symbol
_atom_type_description
_atom_type_scat_dispersion_real
_atom_type_scat_dispersion_imag
_atom_type_scat_source
C C 0.0033 0.0016 'International Tables Vol C Tables 4.2.6.8 and 6.1.1.4'
H H 0.0000 0.0000 'International Tables Vol C Tables 4.2.6.8 and 6.1.1.4'
N N 0.0061 0.0033 'International Tables Vol C Tables 4.2.6.8 and 6.1.1.4'
O O 0.0106 0.0060 'International Tables Vol C Tables 4.2.6.8 and 6.1.1.4'
Cd Cd -0.8075 1.2024 'International Tables Vol C Tables 4.2.6.8 and 6.1.1.4'

loop_
_geom_angle_atom_site_label_1
_geom_angle_atom_site_label_2
_geom_angle_atom_site_label_3
_geom_angle_site_symmetry_1
_geom_angle_site_symmetry_3
_geom_angle
O1 Cd1 O1W . . 85.50(5)
O1 Cd1 N3 . . 82.48(5)
O1W Cd1 N3 . . 87.94(5)
O1 Cd1 N1 . . 70.02(5)
O1W Cd1 N1 . . 114.38(5)
N3 Cd1 N1 . . 142.12(5)
O1 Cd1 O3 . 1_655 139.09(5)
O1W Cd1 O3 . 1_655 78.30(5)
N3 Cd1 O3 . 1_655 133.35(5)
N1 Cd1 O3 . 1_655 82.89(5)
O1 Cd1 N2 . . 91.39(5)
O1W Cd1 N2 . . 158.39(6)
N3 Cd1 N2 . . 70.46(6)
N1 Cd1 N2 . . 84.31(6)
O3 Cd1 N2 1_655 . 116.44(6)
O1 Cd1 O4 . 1_655 164.61(5)
O1W Cd1 O4 . 1_655 88.95(5)
N3 Cd1 O4 . 1_655 82.98(5)
N1 Cd1 O4 . 1_655 125.23(5)
O3 Cd1 O4 1_655 1_655 52.80(5)
N2 Cd1 O4 . 1_655 88.50(5)
C6 O1 Cd1 . . 118.77(11)
Cd1 O1W H1W1 . . 109.3
Cd1 O1W H2W1 . . 103.1
H1W1 O1W H2W1 . . 105.8
C7 O3 Cd1 . 1_455 93.36(11)
C7 O4 Cd1 . 1_455 88.54(12)
C5 N1 C1 . . 119.41(15)
C5 N1 Cd1 . . 124.26(12)
C1 N1 Cd1 . . 112.35(11)
C8 N2 C12 . . 118.31(19)
C8 N2 Cd1 . . 127.04(16)
C12 N2 Cd1 . . 114.59(13)
C17 N3 C13 . . 118.51(18)
C17 N3 Cd1 . . 124.53(14)
C13 N3 Cd1 . . 116.90(13)
N1 C1 C2 . . 121.67(15)
N1 C1 C6 . . 115.02(14)
C2 C1 C6 . . 123.23(15)
C3 C2 C1 . . 117.80(16)
C3 C2 C7 . . 118.66(15)
C1 C2 C7 . . 123.46(15)
C4 C3 C2 . . 120.00(17)
C4 C3 H3 . . 120.0
C2 C3 H3 . . 120.0
C3 C4 C5 . . 118.55(16)
C3 C4 H4 . . 120.7
C5 C4 H4 . . 120.7
N1 C5 C4 . . 122.22(17)
N1 C5 H5 . . 118.9
C4 C5 H5 . . 118.9
O2 C6 O1 . . 125.52(16)
O2 C6 C1 . . 117.87(15)
O1 C6 C1 . . 116.58(15)
O4 C7 O3 . . 122.84(17)
O4 C7 C2 . . 119.52(17)
O3 C7 C2 . . 117.56(16)
N2 C8 C9 . . 123.3(3)
N2 C8 H8 . . 118.4
C9 C8 H8 . . 118.4
C10 C9 C8 . . 118.7(3)
C10 C9 H9 . . 120.6
C8 C9 H9 . . 120.6
C9 C10 C11 . . 120.5(2)
C9 C10 H10 . . 119.8
C11 C10 H10 . . 119.8
C10 C11 C12 . . 117.3(2)
C10 C11 C18 . . 123.3(2)
C12 C11 C18 . . 119.3(3)
N2 C12 C11 . . 121.9(2)
N2 C12 C13 . . 119.02(17)
C11 C12 C13 . . 119.1(2)
N3 C13 C14 . . 121.7(2)
N3 C13 C12 . . 118.94(17)
C14 C13 C12 . . 119.32(19)
C15 C14 C13 . . 117.7(2)
C15 C14 C19 . . 122.6(2)
C13 C14 C19 . . 119.7(3)
C16 C15 C14 . . 119.9(2)
C16 C15 H15 . . 120.0
C14 C15 H15 . . 120.0
C15 C16 C17 . . 118.9(2)
C15 C16 H16 . . 120.5
C17 C16 H16 . . 120.5
N3 C17 C16 . . 123.2(2)
N3 C17 H17 . . 118.4
C16 C17 H17 . . 118.4
C19 C18 C11 . . 121.4(2)
C19 C18 H18 . . 119.3
C11 C18 H18 . . 119.3
C18 C19 C14 . . 121.2(2)
C18 C19 H19 . . 119.4
C14 C19 H19 . . 119.4
H2W2 O2W H1W2 . . 105.8
H2W2 O2W H3W2 . . 101.4
H1W2 O2W H3W2 . . 97.7
H1W3 O3W H2W3 . . 106.6
H1W3 O3W H3W3 . . 107.2
H2W3 O3W H3W3 . . 109.5

loop_
_geom_bond_atom_site_label_1
_geom_bond_atom_site_label_2
_geom_bond_site_symmetry_2
_geom_bond_distance
Cd1 O1 . 2.3185(13)
Cd1 O1W . 2.3336(14)
Cd1 N3 . 2.3513(15)
Cd1 N1 . 2.3616(14)
Cd1 O3 1_655 2.4049(15)
Cd1 N2 . 2.4151(16)
Cd1 O4 1_655 2.5189(16)
O1 C6 . 1.256(2)
O1W H1W1 . 0.8630
O1W H2W1 . 0.8216
O2 C6 . 1.238(2)
O3 C7 . 1.257(2)
O3 Cd1 1_455 2.4049(15)
O4 C7 . 1.238(2)
O4 Cd1 1_455 2.5189(16)
N1 C5 . 1.336(2)
N1 C1 . 1.341(2)
N2 C8 . 1.324(3)
N2 C12 . 1.356(3)
N3 C17 . 1.322(3)
N3 C13 . 1.353(3)
C1 C2 . 1.393(2)
C1 C6 . 1.526(2)
C2 C3 . 1.389(2)
C2 C7 . 1.501(2)
C3 C4 . 1.377(3)
C3 H3 . 0.9300
C4 C5 . 1.377(3)
C4 H4 . 0.9300
C5 H5 . 0.9300
C8 C9 . 1.395(4)
C8 H8 . 0.9300
C9 C10 . 1.351(5)
C9 H9 . 0.9300
C10 C11 . 1.400(4)
C10 H10 . 0.9300
C11 C12 . 1.411(3)
C11 C18 . 1.433(4)
C12 C13 . 1.437(3)
C13 C14 . 1.410(3)
C14 C15 . 1.399(4)
C14 C19 . 1.422(4)
C15 C16 . 1.353(4)
C15 H15 . 0.9300
C16 C17 . 1.396(3)
C16 H16 . 0.9300
C17 H17 . 0.9300
C18 C19 . 1.331(5)
C18 H18 . 0.9300
C19 H19 . 0.9300
O2W H2W2 . 0.8556
O2W H1W2 . 0.8277
O2W H3W2 . 0.8415
O3W H1W3 . 0.8306
O3W H2W3 . 0.8344
O3W H3W3 . 0.8577

loop_
_geom_hbond_atom_site_label_D
_geom_hbond_atom_site_label_H
_geom_hbond_atom_site_label_A
_geom_hbond_site_symmetry_A
_geom_hbond_distance_DH
_geom_hbond_distance_HA
_geom_hbond_distance_DA
_geom_hbond_angle_DHA
O3W H3W3 O2W . 0.86 1.99 2.780(3) 152.3
O3W H2W3 O3W 2_565 0.83 1.98 2.795(4) 164.1
O3W H1W3 O1 2_566 0.83 2.06 2.860(2) 161.4
O2W H1W2 O2 2_566 0.83 2.02 2.840(2) 173.4
O2W H3W2 O2W 2_665 0.84 1.93 2.748(3) 162.8
O2W H2W2 O3W . 0.86 1.98 2.780(3) 154.7
O1W H2W1 O2 1_655 0.82 1.97 2.7784(19) 168.4
O1W H1W1 O3 2_557 0.86 1.90 2.751(2) 166.7

loop_
_geom_torsion_atom_site_label_1
_geom_torsion_atom_site_label_2
_geom_torsion_atom_site_label_3
_geom_torsion_atom_site_label_4
_geom_torsion_site_symmetry_1
_geom_torsion
O1W Cd1 O1 C6 . -131.03(14)
N3 Cd1 O1 C6 . 140.47(14)
N1 Cd1 O1 C6 . -13.05(13)
O3 Cd1 O1 C6 1_655 -64.70(16)
N2 Cd1 O1 C6 . 70.38(14)
O4 Cd1 O1 C6 1_655 159.78(16)
O1 Cd1 N1 C5 . 179.92(16)
O1W Cd1 N1 C5 . -104.93(15)
N3 Cd1 N1 C5 . 133.86(14)
O3 Cd1 N1 C5 1_655 -31.25(15)
N2 Cd1 N1 C5 . 86.36(15)
O4 Cd1 N1 C5 1_655 2.24(17)
O1 Cd1 N1 C1 . 22.61(11)
O1W Cd1 N1 C1 . 97.76(12)
N3 Cd1 N1 C1 . -23.44(17)
O3 Cd1 N1 C1 1_655 171.45(13)
N2 Cd1 N1 C1 . -70.95(12)
O4 Cd1 N1 C1 1_655 -155.06(11)
O1 Cd1 N2 C8 . -98.04(19)
O1W Cd1 N2 C8 . -179.31(17)
N3 Cd1 N2 C8 . -179.6(2)
N1 Cd1 N2 C8 . -28.28(19)
O3 Cd1 N2 C8 1_655 50.9(2)
O4 Cd1 N2 C8 1_655 97.4(2)
O1 Cd1 N2 C12 . 79.33(14)
O1W Cd1 N2 C12 . -1.9(2)
N3 Cd1 N2 C12 . -2.19(13)
N1 Cd1 N2 C12 . 149.10(14)
O3 Cd1 N2 C12 1_655 -131.76(13)
O4 Cd1 N2 C12 1_655 -85.28(14)
O1 Cd1 N3 C17 . 85.52(17)
O1W Cd1 N3 C17 . -0.21(17)
N1 Cd1 N3 C17 . 128.57(16)
O3 Cd1 N3 C17 1_655 -71.96(19)
N2 Cd1 N3 C17 . 179.69(18)
O4 Cd1 N3 C17 1_655 -89.41(17)
O1 Cd1 N3 C13 . -91.62(13)
O1W Cd1 N3 C13 . -177.35(13)
N1 Cd1 N3 C13 . -48.57(17)
O3 Cd1 N3 C13 1_655 110.90(14)
N2 Cd1 N3 C13 . 2.56(13)
O4 Cd1 N3 C13 1_655 93.46(13)
C5 N1 C1 C2 . -5.2(3)
Cd1 N1 C1 C2 . 153.32(13)
C5 N1 C1 C6 . 171.73(16)
Cd1 N1 C1 C6 . -29.74(17)
N1 C1 C2 C3 . 6.6(3)
C6 C1 C2 C3 . -170.04(16)
N1 C1 C2 C7 . -170.04(16)
C6 C1 C2 C7 . 13.3(3)
C1 C2 C3 C4 . -2.9(3)
C7 C2 C3 C4 . 173.96(17)
C2 C3 C4 C5 . -2.0(3)
C1 N1 C5 C4 . -0.1(3)
Cd1 N1 C5 C4 . -155.90(15)
C3 C4 C5 N1 . 3.7(3)
Cd1 O1 C6 O2 . -179.59(14)
Cd1 O1 C6 C1 . 2.4(2)
N1 C1 C6 O2 . -158.83(16)
C2 C1 C6 O2 . 18.1(2)
N1 C1 C6 O1 . 19.4(2)
C2 C1 C6 O1 . -163.76(16)
Cd1 O4 C7 O3 1_455 15.87(19)
Cd1 O4 C7 C2 1_455 -167.34(15)
Cd1 O3 C7 O4 1_455 -16.7(2)
Cd1 O3 C7 C2 1_455 166.48(13)
C3 C2 C7 O4 . -119.5(2)
C1 C2 C7 O4 . 57.2(3)
C3 C2 C7 O3 . 57.5(2)
C1 C2 C7 O3 . -125.86(19)
C12 N2 C8 C9 . 1.3(4)
Cd1 N2 C8 C9 . 178.6(2)
N2 C8 C9 C10 . -1.2(4)
C8 C9 C10 C11 . 0.0(5)
C9 C10 C11 C12 . 0.8(4)
C9 C10 C11 C18 . -178.2(3)
C8 N2 C12 C11 . -0.4(3)
Cd1 N2 C12 C11 . -178.00(16)
C8 N2 C12 C13 . 179.3(2)
Cd1 N2 C12 C13 . 1.7(2)
C10 C11 C12 N2 . -0.6(3)
C18 C11 C12 N2 . 178.4(2)
C10 C11 C12 C13 . 179.6(2)
C18 C11 C12 C13 . -1.3(3)
C17 N3 C13 C14 . 0.1(3)
Cd1 N3 C13 C14 . 177.42(15)
C17 N3 C13 C12 . 179.96(18)
Cd1 N3 C13 C12 . -2.7(2)
N2 C12 C13 N3 . 0.6(3)
C11 C12 C13 N3 . -179.66(18)
N2 C12 C13 C14 . -179.52(18)
C11 C12 C13 C14 . 0.2(3)
N3 C13 C14 C15 . 0.6(3)
C12 C13 C14 C15 . -179.3(2)
N3 C13 C14 C19 . -179.6(2)
C12 C13 C14 C19 . 0.6(3)
C13 C14 C15 C16 . -0.8(4)
C19 C14 C15 C16 . 179.4(2)
C14 C15 C16 C17 . 0.3(4)
C13 N3 C17 C16 . -0.6(3)
Cd1 N3 C17 C16 . -177.74(18)
C15 C16 C17 N3 . 0.5(4)
C10 C11 C18 C19 . -179.3(3)
C12 C11 C18 C19 . 1.7(4)
C11 C18 C19 C14 . -1.0(4)
C15 C14 C19 C18 . 179.6(3)
C13 C14 C19 C18 . -0.2(4)
